data_2231121
loop_
_publ_author_name
'Wardell, James L.'
'de Souza, Marcus V. N.'
'Pinheiro, Alessandra C.'
'Tiekink, Edward R. T.'
'Wardell, Solange M. S. V.'

_publ_section_title
;
 <i>tert</i>-Butyl
 <i>N</i>-((1<i>S</i>)-2-hydroxy-1-{<i>N</i>'-[(<i>E</i>)-2-hydroxy-4-methoxybenzylidene]hydrazinecarbonyl}ethyl)carbamate
;
_journal_coeditor_code HB5936
_journal_issue 8
_journal_name_full 'Acta Crystallographica Section E'
_journal_page_first o1888
_journal_page_last o1889
_journal_paper_doi 10.1107/S1600536811025293
_journal_volume 67
_journal_year 2011
_chemical_formula_iupac 'C16 H23 N3 O6'
_chemical_formula_moiety 'C16 H23 N3 O6'
_chemical_formula_sum 'C16 H23 N3 O6'
_chemical_formula_weight 353.37
_chemical_name_systematic
;
<i>tert</i>-Butyl
<i>N</i>-((1<i>S</i>)-2-hydroxy-1-{<i>N</i>'-[(1<i>E</i>)-2-hydroxy-4-
methoxybenzylidene]hydrazinecarbonyl}ethyl)carbamate
;
_space_group_IT_number 1
_symmetry_cell_setting triclinic
_symmetry_space_group_name_Hall 'P 1'
_symmetry_space_group_name_H-M 'P 1'
_atom_sites_solution_hydrogens geom
_atom_sites_solution_primary direct
_atom_sites_solution_secondary difmap
_audit_creation_method SHELXL-97
_cell_angle_alpha 80.364(16)
_cell_angle_beta 84.788(11)
_cell_angle_gamma 74.845(15)
_cell_formula_units_Z 1
_cell_length_a 5.3101(14)
_cell_length_b 5.7301(13)
_cell_length_c 14.651(4)
_cell_measurement_reflns_used 41272
_cell_measurement_temperature 120(2)
_cell_measurement_theta_max 27.5
_cell_measurement_theta_min 2.9
_cell_volume 423.70(19)
_computing_cell_refinement 'DENZO (Otwinowski & Minor, 1997) and COLLECT (Hooft, 1998)'
_computing_data_collection 'COLLECT (Hooft, 1998)'
_computing_data_reduction 'DENZO (Otwinowski & Minor, 1997) and COLLECT (Hooft, 1998)'
_computing_molecular_graphics 'ORTEP-3 (Farrugia, 1997) and DIAMOND (Brandenburg, 2006)'
_computing_publication_material 'publCIF (Westrip, 2010)'
_computing_structure_refinement 'SHELXL97 (Sheldrick, 2008)'
_computing_structure_solution 'SHELXS97 (Sheldrick, 2008)'
_diffrn_ambient_temperature 120(2)
_diffrn_detector_area_resol_mean 9.091
_diffrn_measured_fraction_theta_full 0.995
_diffrn_measured_fraction_theta_max 0.995
_diffrn_measurement_device_type 'Bruker--Nonius Roper CCD camera on \k-goniostat'
_diffrn_measurement_method '\f & \w scans'
_diffrn_radiation_monochromator graphite
_diffrn_radiation_source 'Bruker--Nonius FR591 rotating anode'
_diffrn_radiation_type MoK\a
_diffrn_radiation_wavelength 0.71073
_diffrn_reflns_av_R_equivalents 0.0919
_diffrn_reflns_av_sigmaI/netI 0.0670
_diffrn_reflns_limit_h_max 6
_diffrn_reflns_limit_h_min -6
_diffrn_reflns_limit_k_max 7
_diffrn_reflns_limit_k_min -7
_diffrn_reflns_limit_l_max 18
_diffrn_reflns_limit_l_min -18
_diffrn_reflns_number 7849
_diffrn_reflns_theta_full 27.50
_diffrn_reflns_theta_max 27.50
_diffrn_reflns_theta_min 3.73
_diffrn_standards_decay_% 0
_diffrn_standards_number 0
_exptl_absorpt_coefficient_mu 0.107
_exptl_absorpt_correction_T_max 0.746
_exptl_absorpt_correction_T_min 0.415
_exptl_absorpt_correction_type multi-scan
_exptl_absorpt_process_details '(SADABS; Sheldrick, 2007)'
_exptl_crystal_colour colourless
_exptl_crystal_density_diffrn 1.385
_exptl_crystal_density_method 'not measured'
_exptl_crystal_description lath
_exptl_crystal_F_000 188
_exptl_crystal_size_max 0.62
_exptl_crystal_size_mid 0.18
_exptl_crystal_size_min 0.03
_refine_diff_density_max 0.256
_refine_diff_density_min -0.320
_refine_ls_abs_structure_details nd
_refine_ls_extinction_method none
_refine_ls_goodness_of_fit_ref 1.064
_refine_ls_hydrogen_treatment mixed
_refine_ls_matrix_type full
_refine_ls_number_parameters 242
_refine_ls_number_reflns 1936
_refine_ls_number_restraints 7
_refine_ls_restrained_S_all 1.062
_refine_ls_R_factor_all 0.0745
_refine_ls_R_factor_gt 0.0619
_refine_ls_shift/su_max 0.000
_refine_ls_shift/su_mean 0.000
_refine_ls_structure_factor_coef Fsqd
_refine_ls_weighting_details 'calc w=1/[\s^2^(Fo^2^)+(0.0932P)^2^+0.0716P] where P=(Fo^2^+2Fc^2^)/3'
_refine_ls_weighting_scheme calc
_refine_ls_wR_factor_gt 0.1494
_refine_ls_wR_factor_ref 0.1582
_reflns_number_gt 1639
_reflns_number_total 1936
_reflns_threshold_expression I>2\s(I)
_cod_data_source_file hb5936.cif
_cod_data_source_block I
_cod_database_code 2231121
_cod_database_fobs_code 2231121

loop_
_symmetry_equiv_pos_as_xyz
'x, y, z'

loop_
_atom_site_type_symbol
_atom_site_label
_atom_site_fract_x
_atom_site_fract_y
_atom_site_fract_z
_atom_site_U_iso_or_equiv
_atom_site_adp_type
_atom_site_calc_flag
_atom_site_refinement_flags
_atom_site_occupancy
_atom_site_symmetry_multiplicity
O O1 1.3235(6) -0.0932(5) 1.0670(2) 0.0337(7) Uani d D 1 1
H H1o 1.233(10) -0.078(11) 1.021(3) 0.051 Uiso d D 1 1
O O2 1.5080(6) 0.3094(6) 1.3026(2) 0.0365(7) Uani d . 1 1
O O3 0.8525(6) -0.2427(5) 0.8860(2) 0.0359(7) Uani d . 1 1
O O4 0.3605(6) -0.3907(5) 0.8847(2) 0.0330(7) Uani d D 1 1
H H4o 0.201(3) -0.351(11) 0.901(4) 0.049 Uiso d D 1 1
O O5 0.0570(6) 0.2513(5) 0.7006(2) 0.0318(7) Uani d . 1 1
O O6 0.3497(6) 0.4260(5) 0.6066(2) 0.0307(7) Uani d . 1 1
N N1 0.8884(7) 0.1219(6) 0.9773(2) 0.0296(8) Uani d . 1 1
N N2 0.6946(7) 0.1467(6) 0.9162(2) 0.0289(7) Uani d D 1 1
H H2n 0.564(7) 0.277(6) 0.907(3) 0.035 Uiso d D 1 1
N N3 0.4886(7) 0.1547(6) 0.7304(2) 0.0290(8) Uani d D 1 1
H H3n 0.630(6) 0.207(9) 0.712(3) 0.035 Uiso d D 1 1
C C1 1.0379(8) 0.2948(7) 1.0923(3) 0.0277(8) Uani d . 1 1
C C2 1.2576(8) 0.1000(7) 1.1135(3) 0.0296(9) Uani d . 1 1
C C3 1.4175(8) 0.0995(7) 1.1835(3) 0.0285(8) Uani d . 1 1
H H3 1.5648 -0.0341 1.1972 0.034 Uiso calc R 1 1
C C4 1.3625(8) 0.2931(8) 1.2332(3) 0.0311(9) Uani d . 1 1
C C5 1.1485(10) 0.4908(8) 1.2127(3) 0.0360(10) Uani d . 1 1
H H5 1.1141 0.6261 1.2456 0.043 Uiso calc R 1 1
C C6 0.9868(9) 0.4896(8) 1.1443(3) 0.0351(10) Uani d . 1 1
H H6 0.8381 0.6226 1.1320 0.042 Uiso calc R 1 1
C C7 1.7297(9) 0.1110(9) 1.3266(3) 0.0380(10) Uani d . 1 1
H H7A 1.6729 -0.0403 1.3454 0.057 Uiso calc R 1 1
H H7B 1.8147 0.1440 1.3779 0.057 Uiso calc R 1 1
H H7C 1.8534 0.0933 1.2728 0.057 Uiso calc R 1 1
C C8 0.8536(9) 0.2999(8) 1.0244(3) 0.0313(9) Uani d . 1 1
H H8 0.7059 0.4353 1.0146 0.038 Uiso calc R 1 1
C C9 0.6886(8) -0.0437(7) 0.8759(3) 0.0298(9) Uani d . 1 1
C C10 0.4544(8) -0.0039(7) 0.8164(3) 0.0283(9) Uani d . 1 1
H H10 0.2931 0.0778 0.8509 0.034 Uiso calc R 1 1
C C11 0.4262(9) -0.2510(7) 0.7997(3) 0.0322(9) Uani d . 1 1
H H11A 0.2880 -0.2258 0.7554 0.039 Uiso calc R 1 1
H H11B 0.5923 -0.3421 0.7720 0.039 Uiso calc R 1 1
C C12 0.2788(8) 0.2769(7) 0.6807(3) 0.0279(8) Uani d . 1 1
C C13 0.1569(8) 0.5755(7) 0.5405(3) 0.0296(9) Uani d . 1 1
C C14 -0.0560(9) 0.7519(8) 0.5888(3) 0.0353(10) Uani d . 1 1
H H14A -0.1694 0.6616 0.6280 0.053 Uiso calc R 1 1
H H14B -0.1596 0.8736 0.5424 0.053 Uiso calc R 1 1
H H14C 0.0236 0.8347 0.6274 0.053 Uiso calc R 1 1
C C15 0.3213(9) 0.7096(8) 0.4718(3) 0.0347(10) Uani d . 1 1
H H15A 0.4001 0.8072 0.5042 0.052 Uiso calc R 1 1
H H15B 0.2106 0.8176 0.4239 0.052 Uiso calc R 1 1
H H15C 0.4595 0.5908 0.4428 0.052 Uiso calc R 1 1
C C16 0.0458(9) 0.4084(8) 0.4931(3) 0.0337(9) Uani d . 1 1
H H16A 0.1896 0.2843 0.4694 0.051 Uiso calc R 1 1
H H16B -0.0583 0.5058 0.4416 0.051 Uiso calc R 1 1
H H16C -0.0651 0.3282 0.5380 0.051 Uiso calc R 1 1

loop_
_atom_site_aniso_label
_atom_site_aniso_U_11
_atom_site_aniso_U_22
_atom_site_aniso_U_33
_atom_site_aniso_U_12
_atom_site_aniso_U_13
_atom_site_aniso_U_23
O1 0.0317(16) 0.0303(15) 0.0357(16) 0.0037(12) -0.0057(12) -0.0114(12)
O2 0.0309(17) 0.0413(18) 0.0365(17) -0.0023(13) -0.0052(13) -0.0125(13)
O3 0.0266(16) 0.0257(15) 0.0500(19) 0.0022(12) -0.0051(13) -0.0032(13)
O4 0.0271(15) 0.0236(14) 0.0406(17) 0.0028(12) -0.0029(13) 0.0025(12)
O5 0.0281(16) 0.0255(15) 0.0386(17) -0.0033(11) -0.0039(12) -0.0002(12)
O6 0.0267(15) 0.0273(14) 0.0327(15) 0.0000(11) -0.0064(12) 0.0023(11)
N1 0.0277(18) 0.0285(18) 0.0288(17) -0.0005(14) -0.0054(13) -0.0018(14)
N2 0.0253(18) 0.0279(18) 0.0296(17) 0.0007(13) -0.0051(14) -0.0027(14)
N3 0.0272(18) 0.0242(17) 0.0315(18) -0.0005(14) -0.0037(14) -0.0007(14)
C1 0.028(2) 0.025(2) 0.028(2) -0.0023(16) -0.0034(15) -0.0022(15)
C2 0.030(2) 0.025(2) 0.031(2) -0.0014(17) 0.0016(17) -0.0060(16)
C3 0.026(2) 0.0257(19) 0.031(2) 0.0015(15) -0.0026(16) -0.0059(15)
C4 0.031(2) 0.032(2) 0.028(2) -0.0038(17) 0.0016(17) -0.0050(17)
C5 0.045(3) 0.029(2) 0.033(2) -0.0061(19) -0.0011(19) -0.0093(17)
C6 0.035(2) 0.025(2) 0.038(2) 0.0014(17) -0.0014(18) -0.0016(17)
C7 0.039(3) 0.036(2) 0.035(2) -0.002(2) -0.0066(19) -0.0059(19)
C8 0.031(2) 0.027(2) 0.033(2) -0.0033(17) -0.0044(17) -0.0004(16)
C9 0.028(2) 0.0241(19) 0.031(2) 0.0029(16) -0.0033(16) -0.0017(15)
C10 0.027(2) 0.0256(19) 0.028(2) 0.0012(16) -0.0030(16) -0.0021(15)
C11 0.034(2) 0.027(2) 0.032(2) 0.0005(17) -0.0032(18) -0.0045(17)
C12 0.030(2) 0.0211(18) 0.029(2) 0.0001(15) -0.0033(16) -0.0017(15)
C13 0.031(2) 0.0217(19) 0.031(2) 0.0020(16) -0.0042(16) -0.0005(15)
C14 0.039(2) 0.026(2) 0.035(2) 0.0025(18) -0.0022(18) -0.0044(17)
C15 0.036(2) 0.028(2) 0.035(2) 0.0008(18) -0.0037(18) -0.0020(17)
C16 0.034(2) 0.028(2) 0.037(2) -0.0026(17) -0.0051(18) -0.0062(17)

loop_
_atom_type_symbol
_atom_type_description
_atom_type_scat_dispersion_real
_atom_type_scat_dispersion_imag
_atom_type_scat_source
C C 0.0033 0.0016 'International Tables Vol C Tables 4.2.6.8 and 6.1.1.4'
H H 0.0000 0.0000 'International Tables Vol C Tables 4.2.6.8 and 6.1.1.4'
N N 0.0061 0.0033 'International Tables Vol C Tables 4.2.6.8 and 6.1.1.4'
O O 0.0106 0.0060 'International Tables Vol C Tables 4.2.6.8 and 6.1.1.4'

loop_
_geom_angle_atom_site_label_1
_geom_angle_atom_site_label_2
_geom_angle_atom_site_label_3
_geom_angle
C2 O1 H1o 114(4)
C4 O2 C7 117.7(3)
C11 O4 H4o 114(4)
C12 O6 C13 121.0(3)
C8 N1 N2 114.7(3)
C9 N2 N1 119.3(3)
C9 N2 H2n 117(3)
N1 N2 H2n 124(3)
C12 N3 C10 119.8(3)
C12 N3 H3n 113(3)
C10 N3 H3n 126(3)
C2 C1 C6 117.6(4)
C2 C1 C8 123.9(4)
C6 C1 C8 118.4(4)
O1 C2 C3 117.1(3)
O1 C2 C1 121.9(4)
C3 C2 C1 121.0(4)
C4 C3 C2 120.1(4)
C4 C3 H3 120.0
C2 C3 H3 120.0
O2 C4 C3 124.3(4)
O2 C4 C5 115.4(4)
C3 C4 C5 120.2(4)
C6 C5 C4 119.8(4)
C6 C5 H5 120.1
C4 C5 H5 120.1
C5 C6 C1 121.3(4)
C5 C6 H6 119.3
C1 C6 H6 119.3
O2 C7 H7A 109.5
O2 C7 H7B 109.5
H7A C7 H7B 109.5
O2 C7 H7C 109.5
H7A C7 H7C 109.5
H7B C7 H7C 109.5
N1 C8 C1 120.5(4)
N1 C8 H8 119.7
C1 C8 H8 119.7
O3 C9 N2 124.3(4)
O3 C9 C10 120.6(4)
N2 C9 C10 115.1(3)
N3 C10 C11 112.1(3)
N3 C10 C9 109.5(3)
C11 C10 C9 109.2(3)
N3 C10 H10 108.6
C11 C10 H10 108.6
C9 C10 H10 108.6
O4 C11 C10 110.7(3)
O4 C11 H11A 109.5
C10 C11 H11A 109.5
O4 C11 H11B 109.5
C10 C11 H11B 109.5
H11A C11 H11B 108.1
O5 C12 N3 123.8(4)
O5 C12 O6 125.6(4)
N3 C12 O6 110.5(4)
O6 C13 C14 110.6(3)
O6 C13 C15 102.4(3)
C14 C13 C15 111.4(3)
O6 C13 C16 109.5(3)
C14 C13 C16 111.9(4)
C15 C13 C16 110.7(4)
C13 C14 H14A 109.5
C13 C14 H14B 109.5
H14A C14 H14B 109.5
C13 C14 H14C 109.5
H14A C14 H14C 109.5
H14B C14 H14C 109.5
C13 C15 H15A 109.5
C13 C15 H15B 109.5
H15A C15 H15B 109.5
C13 C15 H15C 109.5
H15A C15 H15C 109.5
H15B C15 H15C 109.5
C13 C16 H16A 109.5
C13 C16 H16B 109.5
H16A C16 H16B 109.5
C13 C16 H16C 109.5
H16A C16 H16C 109.5
H16B C16 H16C 109.5

loop_
_geom_bond_atom_site_label_1
_geom_bond_atom_site_label_2
_geom_bond_distance
O1 C2 1.348(5)
O1 H1o 0.842(11)
O2 C4 1.362(5)
O2 C7 1.429(5)
O3 C9 1.236(5)
O4 C11 1.432(5)
O4 H4o 0.841(11)
O5 C12 1.228(5)
O6 C12 1.353(5)
O6 C13 1.472(5)
N1 C8 1.291(5)
N1 N2 1.388(5)
N2 C9 1.333(5)
N2 H2n 0.880(10)
N3 C12 1.353(5)
N3 C10 1.452(5)
N3 H3n 0.882(11)
C1 C2 1.404(5)
C1 C6 1.410(6)
C1 C8 1.449(6)
C2 C3 1.389(6)
C3 C4 1.381(6)
C3 H3 0.9500
C4 C5 1.393(6)
C5 C6 1.379(7)
C5 H5 0.9500
C6 H6 0.9500
C7 H7A 0.9800
C7 H7B 0.9800
C7 H7C 0.9800
C8 H8 0.9500
C9 C10 1.530(6)
C10 C11 1.523(6)
C10 H10 1.0000
C11 H11A 0.9900
C11 H11B 0.9900
C13 C14 1.516(6)
C13 C15 1.516(6)
C13 C16 1.529(6)
C14 H14A 0.9800
C14 H14B 0.9800
C14 H14C 0.9800
C15 H15A 0.9800
C15 H15B 0.9800
C15 H15C 0.9800
C16 H16A 0.9800
C16 H16B 0.9800
C16 H16C 0.9800

loop_
_geom_hbond_atom_site_label_D
_geom_hbond_atom_site_label_H
_geom_hbond_atom_site_label_A
_geom_hbond_site_symmetry_A
_geom_hbond_distance_DH
_geom_hbond_distance_HA
_geom_hbond_distance_DA
_geom_hbond_angle_DHA
O1 H1o N1 . 0.84(5) 1.99(6) 2.666(5) 137(5)
O4 H4o O3 1_455 0.84(3) 1.81(3) 2.607(5) 157(6)
N2 H2n O4 1_565 0.88(4) 1.92(3) 2.769(5) 163(4)
N3 H3n O5 1_655 0.88(4) 2.34(4) 3.188(5) 162(4)

loop_
_geom_torsion_atom_site_label_1
_geom_torsion_atom_site_label_2
_geom_torsion_atom_site_label_3
_geom_torsion_atom_site_label_4
_geom_torsion
C8 N1 N2 C9 -168.9(4)
C6 C1 C2 O1 -179.4(4)
C8 C1 C2 O1 4.4(6)
C6 C1 C2 C3 0.3(6)
C8 C1 C2 C3 -175.8(4)
O1 C2 C3 C4 179.4(4)
C1 C2 C3 C4 -0.4(6)
C7 O2 C4 C3 -1.1(6)
C7 O2 C4 C5 179.9(4)
C2 C3 C4 O2 -179.7(4)
C2 C3 C4 C5 -0.8(6)
O2 C4 C5 C6 -179.0(4)
C3 C4 C5 C6 1.9(7)
C4 C5 C6 C1 -2.0(7)
C2 C1 C6 C5 0.9(7)
C8 C1 C6 C5 177.2(4)
N2 N1 C8 C1 178.5(4)
C2 C1 C8 N1 -1.8(7)
C6 C1 C8 N1 -177.9(4)
N1 N2 C9 O3 -3.1(6)
N1 N2 C9 C10 175.1(3)
C12 N3 C10 C11 79.4(4)
C12 N3 C10 C9 -159.2(3)
O3 C9 C10 N3 -107.6(4)
N2 C9 C10 N3 74.1(4)
O3 C9 C10 C11 15.5(5)
N2 C9 C10 C11 -162.8(4)
N3 C10 C11 O4 -172.8(3)
C9 C10 C11 O4 65.6(4)
C10 N3 C12 O5 -4.8(6)
C10 N3 C12 O6 176.0(3)
C13 O6 C12 O5 -0.4(6)
C13 O6 C12 N3 178.8(3)
C12 O6 C13 C14 60.8(5)
C12 O6 C13 C15 179.6(3)
C12 O6 C13 C16 -62.9(4)

loop_
_cod_related_entry_id
_cod_related_entry_database
_cod_related_entry_code
1 ChemSpider 30656845
